data_7134184
loop_
_publ_author_name
'Fang, Yi-Jun'
'Wu, Xiao-Bao'
'Wang, Qi-Ming'
'Xie, Zu-Kui'
'Yao, Chuan-Zhi'
'Jiang, Hua-Jie'
'Yu, Jie'

_publ_section_title
;
 High-performance Anionic Stereogenic-at-cobalt(III) Complex/Halide
 Salts/Oxone Catalytic System for Enantioselective Halocyclization of
 Olefins
;
_journal_name_full 'Chemical Communications'
_journal_paper_doi 10.1039/D4CC06610C
_journal_year 2025
_chemical_formula_moiety 'C13 H17 Cl N2 O4 S'
_chemical_formula_sum 'C13 H17 Cl N2 O4 S'
_chemical_formula_weight 332.79
_space_group_crystal_system monoclinic
_space_group_IT_number 14
_space_group_name_Hall '-P 2ybc'
_space_group_name_H-M_alt 'P 1 21/c 1'
_atom_sites_solution_hydrogens geom
_atom_sites_solution_primary dual
_audit_creation_date 2021-09-01
_audit_creation_method
;
Olex2 1.2
(compiled 2018.05.29 svn.r3508 for OlexSys, GUI svn.r5506)
;
_audit_update_record
;
2024-08-08 deposited with the CCDC.	2025-01-15 downloaded from the CCDC.
;
_cell_angle_alpha 90
_cell_angle_beta 103.404(17)
_cell_angle_gamma 90
_cell_formula_units_Z 4
_cell_length_a 22.112(7)
_cell_length_b 5.910(2)
_cell_length_c 12.384(4)
_cell_measurement_reflns_used 4114
_cell_measurement_temperature 296(2)
_cell_measurement_theta_max 54.02
_cell_measurement_theta_min 3.58
_cell_volume 1574.3(9)
_computing_cell_refinement 'SAINT v8.37A (Bruker, 2015)'
_computing_data_reduction 'SAINT v8.37A (Bruker, 2015)'
_computing_molecular_graphics 'Olex2 (Dolomanov et al., 2009)'
_computing_publication_material 'Olex2 (Dolomanov et al., 2009)'
_computing_structure_refinement 'ShelXL (Sheldrick, 2015)'
_computing_structure_solution 'ShelXT (Sheldrick, 2015)'
_diffrn_ambient_temperature 296
_diffrn_measured_fraction_theta_full 0.977
_diffrn_measured_fraction_theta_max 0.971
_diffrn_measurement_device_type 'Bruker D8 Venture'
_diffrn_measurement_method '\f and \w scans'
_diffrn_radiation_type GaK\a
_diffrn_radiation_wavelength 1.34139
_diffrn_reflns_av_R_equivalents 0.0778
_diffrn_reflns_av_unetI/netI 0.0577
_diffrn_reflns_Laue_measured_fraction_full 0.977
_diffrn_reflns_Laue_measured_fraction_max 0.971
_diffrn_reflns_limit_h_max 26
_diffrn_reflns_limit_h_min -26
_diffrn_reflns_limit_k_max 7
_diffrn_reflns_limit_k_min -4
_diffrn_reflns_limit_l_max 15
_diffrn_reflns_limit_l_min -15
_diffrn_reflns_number 12569
_diffrn_reflns_point_group_measured_fraction_full 0.977
_diffrn_reflns_point_group_measured_fraction_max 0.971
_diffrn_reflns_theta_full 53.594
_diffrn_reflns_theta_max 54.975
_diffrn_reflns_theta_min 3.575
_diffrn_standards_number 0
_exptl_absorpt_coefficient_mu 2.322
_exptl_absorpt_correction_T_max 0.7508
_exptl_absorpt_correction_T_min 0.4185
_exptl_absorpt_correction_type multi-scan
_exptl_absorpt_process_details
'SADABS-2016/2 (Bruker,2016/2) was used for absorption correction. wR2(int) was 0.1833 before and 0.0885 after correction. The Ratio of minimum to maximum transmission is 0.5574. The \l/2 correction factor is Not present.'
_exptl_crystal_colour colourless
_exptl_crystal_density_diffrn 1.404
_exptl_crystal_description needle
_exptl_crystal_F_000 696
_exptl_crystal_size_max 0.08
_exptl_crystal_size_mid 0.03
_exptl_crystal_size_min 0.01
_refine_diff_density_max 0.503
_refine_diff_density_min -0.514
_refine_diff_density_rms 0.067
_refine_ls_extinction_method none
_refine_ls_goodness_of_fit_ref 1.094
_refine_ls_hydrogen_treatment constr
_refine_ls_matrix_type full
_refine_ls_number_parameters 191
_refine_ls_number_reflns 2911
_refine_ls_number_restraints 0
_refine_ls_restrained_S_all 1.094
_refine_ls_R_factor_all 0.1195
_refine_ls_R_factor_gt 0.0757
_refine_ls_shift/su_max 0.000
_refine_ls_shift/su_mean 0.000
_refine_ls_structure_factor_coef Fsqd
_refine_ls_weighting_details 'w=1/[\s^2^(Fo^2^)+(0.1159P)^2^+0.8082P] where P=(Fo^2^+2Fc^2^)/3'
_refine_ls_weighting_scheme calc
_refine_ls_wR_factor_gt 0.2055
_refine_ls_wR_factor_ref 0.2448
_reflns_Friedel_coverage 0.000
_reflns_number_gt 1791
_reflns_number_total 2911
_reflns_threshold_expression 'I > 2\s(I)'
_cod_data_source_file d4cc06610c2.cif
_cod_data_source_block 219831fyj_1
_cod_original_cell_volume 1574.4(9)
_cod_database_code 7134184
_shelx_shelxl_version_number 2016/6
_shelx_space_group_comment
;
The symmetry employed for this shelxl refinement is uniquely defined
by the following loop, which should always be used as a source of
symmetry information in preference to the above space-group names.
They are only intended as comments.
;
_shelx_estimated_absorpt_t_max 0.977
_shelx_estimated_absorpt_t_min 0.836
_olex2_refinement_description
;
1. Fixed Uiso
 At 1.2 times of:
  All C(H) groups, All C(H,H) groups
 At 1.5 times of:
  All C(H,H,H) groups
2.a Ternary CH refined with riding coordinates:
 C4(H4), C5(H5)
2.b Secondary CH2 refined with riding coordinates:
 C1(H1A,H1B), C2(H2A,H2B), C3(H3A,H3B), C6(H6A,H6B)
2.c Aromatic/amide H refined with riding coordinates:
 C9(H9), C10(H10), C12(H12), C13(H13)
2.d Idealised Me refined as rotating group:
 C7(H7A,H7B,H7C)
;
_olex2_submission_special_instructions 'No special instructions were received'

loop_
_space_group_symop_operation_xyz
'x, y, z'
'-x, y+1/2, -z+1/2'
'-x, -y, -z'
'x, -y-1/2, z-1/2'

loop_
_atom_site_label
_atom_site_type_symbol
_atom_site_fract_x
_atom_site_fract_y
_atom_site_fract_z
_atom_site_U_iso_or_equiv
_atom_site_adp_type
_atom_site_occupancy
_atom_site_site_symmetry_order
_atom_site_calc_flag
_atom_site_refinement_flags_posn
_atom_site_refinement_flags_adp
_atom_site_refinement_flags_occupancy
_atom_site_disorder_assembly
_atom_site_disorder_group
Cl1 Cl 0.90187(8) 0.4547(4) 0.44645(15) 0.1389(9) Uani 1 1 d . . . . .
S1 S 0.70963(5) 0.16926(19) 0.53921(8) 0.0638(4) Uani 1 1 d . . . . .
O1 O 0.72995(15) 0.0535(5) 0.4525(2) 0.0753(9) Uani 1 1 d . . . . .
O2 O 0.68414(15) 0.0464(6) 0.6175(2) 0.0810(10) Uani 1 1 d . . . . .
O3 O 0.54853(19) 1.0091(7) 0.2552(4) 0.1067(13) Uani 1 1 d . . . . .
O4 O 0.4961(2) 0.9637(8) 0.3789(3) 0.1118(15) Uani 1 1 d . . . . .
N1 N 0.76966(16) 0.3057(6) 0.6109(3) 0.0660(10) Uani 1 1 d . . . . .
N2 N 0.5385(2) 0.9145(8) 0.3361(3) 0.0799(11) Uani 1 1 d . . . . .
C1 C 0.7636(3) 0.4212(12) 0.7146(4) 0.0990(18) Uani 1 1 d . . . . .
H1A H 0.723654 0.496453 0.704017 0.119 Uiso 1 1 calc R . . . .
H1B H 0.767730 0.313923 0.775110 0.119 Uiso 1 1 calc R . . . .
C2 C 0.8143(4) 0.5853(14) 0.7371(7) 0.136(3) Uani 1 1 d . . . . .
H2A H 0.851350 0.518818 0.783745 0.163 Uiso 1 1 calc R . . . .
H2B H 0.802748 0.717127 0.774542 0.163 Uiso 1 1 calc R . . . .
C3 C 0.8253(3) 0.6485(9) 0.6285(7) 0.114(2) Uani 1 1 d . . . . .
H3A H 0.868453 0.690498 0.635784 0.136 Uiso 1 1 calc R . . . .
H3B H 0.799282 0.775822 0.597668 0.136 Uiso 1 1 calc R . . . .
C4 C 0.8091(2) 0.4409(9) 0.5531(4) 0.0766(13) Uani 1 1 d . . . . .
H4 H 0.784186 0.488675 0.480561 0.092 Uiso 1 1 calc R . . . .
C5 C 0.8637(2) 0.2995(10) 0.5366(4) 0.0812(14) Uani 1 1 d . . . . .
H5 H 0.846697 0.161012 0.497571 0.097 Uiso 1 1 calc R . . . .
C6 C 0.9104(2) 0.2293(11) 0.6414(5) 0.0958(16) Uani 1 1 d . . . . .
H6A H 0.928011 0.364920 0.680504 0.115 Uiso 1 1 calc R . . . .
H6B H 0.888526 0.148851 0.688969 0.115 Uiso 1 1 calc R . . . .
C7 C 0.9630(3) 0.0824(14) 0.6238(8) 0.146(3) Uani 1 1 d . . . . .
H7A H 0.946497 -0.039238 0.574320 0.219 Uiso 1 1 calc GR . . . .
H7B H 0.985005 0.021523 0.693746 0.219 Uiso 1 1 calc GR . . . .
H7C H 0.990838 0.171270 0.592171 0.219 Uiso 1 1 calc GR . . . .
C8 C 0.65473(19) 0.3747(7) 0.4761(3) 0.0587(10) Uani 1 1 d . . . . .
C9 C 0.6573(2) 0.4604(8) 0.3716(3) 0.0653(11) Uani 1 1 d . . . . .
H9 H 0.684826 0.398728 0.333079 0.078 Uiso 1 1 calc R . . . .
C10 C 0.6188(2) 0.6366(9) 0.3264(3) 0.0688(12) Uani 1 1 d . . . . .
H10 H 0.620400 0.696247 0.257621 0.083 Uiso 1 1 calc R . . . .
C11 C 0.5785(2) 0.7221(8) 0.3841(3) 0.0628(11) Uani 1 1 d . . . . .
C12 C 0.5740(2) 0.6363(8) 0.4861(4) 0.0706(12) Uani 1 1 d . . . . .
H12 H 0.545365 0.695790 0.522841 0.085 Uiso 1 1 calc R . . . .
C13 C 0.6125(2) 0.4622(8) 0.5320(3) 0.0667(12) Uani 1 1 d . . . . .
H13 H 0.610221 0.402934 0.600544 0.080 Uiso 1 1 calc R . . . .

loop_
_atom_site_aniso_label
_atom_site_aniso_U_11
_atom_site_aniso_U_22
_atom_site_aniso_U_33
_atom_site_aniso_U_23
_atom_site_aniso_U_13
_atom_site_aniso_U_12
Cl1 0.1255(14) 0.186(2) 0.1173(13) 0.0300(13) 0.0531(11) -0.0360(13)
S1 0.0800(8) 0.0618(7) 0.0528(6) 0.0064(5) 0.0220(5) 0.0029(5)
O1 0.092(2) 0.074(2) 0.0630(17) -0.0038(15) 0.0243(15) 0.0160(17)
O2 0.101(2) 0.081(2) 0.0688(18) 0.0173(16) 0.0344(17) -0.0030(18)
O3 0.119(3) 0.098(3) 0.106(3) 0.039(2) 0.031(2) 0.018(2)
O4 0.128(3) 0.130(4) 0.078(2) -0.005(2) 0.026(2) 0.056(3)
N1 0.075(2) 0.073(2) 0.0497(17) 0.0043(17) 0.0160(16) 0.0004(19)
N2 0.087(3) 0.082(3) 0.066(2) -0.012(2) 0.007(2) 0.011(2)
C1 0.097(4) 0.135(5) 0.065(3) -0.031(3) 0.019(3) -0.013(4)
C2 0.185(8) 0.107(5) 0.127(6) -0.053(5) 0.056(6) -0.038(5)
C3 0.112(5) 0.056(3) 0.172(7) 0.011(4) 0.031(5) 0.010(3)
C4 0.081(3) 0.075(3) 0.072(3) 0.027(2) 0.016(2) 0.006(3)
C5 0.086(3) 0.088(4) 0.072(3) -0.001(3) 0.021(2) -0.012(3)
C6 0.087(4) 0.096(4) 0.098(4) 0.010(3) 0.007(3) 0.006(3)
C7 0.108(5) 0.116(6) 0.215(8) 0.017(6) 0.040(5) 0.024(5)
C8 0.065(2) 0.063(2) 0.049(2) -0.0023(18) 0.0156(18) -0.002(2)
C9 0.072(3) 0.080(3) 0.048(2) 0.002(2) 0.0216(19) 0.010(2)
C10 0.076(3) 0.086(3) 0.045(2) 0.005(2) 0.0145(19) 0.006(3)
C11 0.071(3) 0.062(2) 0.052(2) -0.0093(19) 0.0077(19) 0.001(2)
C12 0.072(3) 0.081(3) 0.064(2) -0.010(2) 0.026(2) 0.007(2)
C13 0.078(3) 0.076(3) 0.052(2) 0.000(2) 0.027(2) 0.002(2)

loop_
_atom_type_symbol
_atom_type_description
_atom_type_scat_dispersion_real
_atom_type_scat_dispersion_imag
_atom_type_scat_source
C C 0.0148 0.0070 'International Tables Vol C Tables 4.2.6.8 and 6.1.1.4'
H H 0.0000 0.0000 'International Tables Vol C Tables 4.2.6.8 and 6.1.1.4'
Cl Cl 0.3294 0.5404 'International Tables Vol C Tables 4.2.6.8 and 6.1.1.4'
N N 0.0253 0.0136 'International Tables Vol C Tables 4.2.6.8 and 6.1.1.4'
O O 0.0412 0.0250 'International Tables Vol C Tables 4.2.6.8 and 6.1.1.4'
S S 0.2925 0.4295 'International Tables Vol C Tables 4.2.6.8 and 6.1.1.4'

loop_
_geom_angle_atom_site_label_1
_geom_angle_atom_site_label_2
_geom_angle_atom_site_label_3
_geom_angle
_geom_angle_site_symmetry_1
_geom_angle_site_symmetry_3
_geom_angle_publ_flag
O1 S1 N1 106.73(19) . . ?
O1 S1 C8 107.45(17) . . ?
O2 S1 O1 120.6(2) . . ?
O2 S1 N1 106.35(19) . . ?
O2 S1 C8 108.14(19) . . ?
N1 S1 C8 106.9(2) . . ?
C1 N1 S1 118.2(3) . . ?
C4 N1 S1 119.9(3) . . ?
C4 N1 C1 110.5(4) . . ?
O3 N2 O4 123.9(5) . . ?
O3 N2 C11 118.7(4) . . ?
O4 N2 C11 117.4(4) . . ?
N1 C1 H1A 110.8 . . ?
N1 C1 H1B 110.8 . . ?
H1A C1 H1B 108.9 . . ?
C2 C1 N1 104.6(5) . . ?
C2 C1 H1A 110.8 . . ?
C2 C1 H1B 110.8 . . ?
C1 C2 H2A 110.5 . . ?
C1 C2 H2B 110.5 . . ?
C1 C2 C3 106.0(6) . . ?
H2A C2 H2B 108.7 . . ?
C3 C2 H2A 110.5 . . ?
C3 C2 H2B 110.5 . . ?
C2 C3 H3A 110.4 . . ?
C2 C3 H3B 110.4 . . ?
C2 C3 C4 106.8(5) . . ?
H3A C3 H3B 108.6 . . ?
C4 C3 H3A 110.4 . . ?
C4 C3 H3B 110.4 . . ?
N1 C4 C3 102.6(4) . . ?
N1 C4 H4 109.3 . . ?
N1 C4 C5 110.0(4) . . ?
C3 C4 H4 109.3 . . ?
C5 C4 C3 116.2(5) . . ?
C5 C4 H4 109.3 . . ?
Cl1 C5 H5 107.5 . . ?
C4 C5 Cl1 107.7(4) . . ?
C4 C5 H5 107.5 . . ?
C6 C5 Cl1 110.2(4) . . ?
C6 C5 C4 116.1(4) . . ?
C6 C5 H5 107.5 . . ?
C5 C6 H6A 108.4 . . ?
C5 C6 H6B 108.4 . . ?
H6A C6 H6B 107.5 . . ?
C7 C6 C5 115.5(6) . . ?
C7 C6 H6A 108.4 . . ?
C7 C6 H6B 108.4 . . ?
C6 C7 H7A 109.5 . . ?
C6 C7 H7B 109.5 . . ?
C6 C7 H7C 109.5 . . ?
H7A C7 H7B 109.5 . . ?
H7A C7 H7C 109.5 . . ?
H7B C7 H7C 109.5 . . ?
C9 C8 S1 119.0(3) . . ?
C13 C8 S1 120.6(3) . . ?
C13 C8 C9 120.2(4) . . ?
C8 C9 H9 120.2 . . ?
C10 C9 C8 119.6(4) . . ?
C10 C9 H9 120.2 . . ?
C9 C10 H10 120.5 . . ?
C11 C10 C9 119.0(4) . . ?
C11 C10 H10 120.5 . . ?
C10 C11 N2 118.6(4) . . ?
C10 C11 C12 122.4(4) . . ?
C12 C11 N2 119.0(4) . . ?
C11 C12 H12 120.6 . . ?
C13 C12 C11 118.9(4) . . ?
C13 C12 H12 120.6 . . ?
C8 C13 H13 120.1 . . ?
C12 C13 C8 119.9(4) . . ?
C12 C13 H13 120.1 . . ?

loop_
_geom_bond_atom_site_label_1
_geom_bond_atom_site_label_2
_geom_bond_distance
_geom_bond_site_symmetry_2
_geom_bond_publ_flag
Cl1 C5 1.800(5) . ?
S1 O1 1.430(3) . ?
S1 O2 1.428(3) . ?
S1 N1 1.629(4) . ?
S1 C8 1.766(4) . ?
O3 N2 1.213(5) . ?
O4 N2 1.213(5) . ?
N1 C1 1.487(6) . ?
N1 C4 1.483(6) . ?
N2 C11 1.479(6) . ?
C1 H1A 0.9700 . ?
C1 H1B 0.9700 . ?
C1 C2 1.459(9) . ?
C2 H2A 0.9700 . ?
C2 H2B 0.9700 . ?
C2 C3 1.471(9) . ?
C3 H3A 0.9700 . ?
C3 H3B 0.9700 . ?
C3 C4 1.533(8) . ?
C4 H4 0.9800 . ?
C4 C5 1.520(7) . ?
C5 H5 0.9800 . ?
C5 C6 1.518(7) . ?
C6 H6A 0.9700 . ?
C6 H6B 0.9700 . ?
C6 C7 1.505(9) . ?
C7 H7A 0.9600 . ?
C7 H7B 0.9600 . ?
C7 H7C 0.9600 . ?
C8 C9 1.403(5) . ?
C8 C13 1.385(6) . ?
C9 H9 0.9300 . ?
C9 C10 1.379(6) . ?
C10 H10 0.9300 . ?
C10 C11 1.363(6) . ?
C11 C12 1.386(6) . ?
C12 H12 0.9300 . ?
C12 C13 1.372(6) . ?
C13 H13 0.9300 . ?
